data_4344352
loop_
_publ_author_name
'Shandles, R.'
'Schlemper, E. O.'
'Murmann, R. K.'

_publ_section_title
;
 The crystal and molecular structure of tetraammineplatinum(II)
 mue-oxo-bis(oxotetracyanorhenium(V))
;
_journal_name_full 'Inorganic Chemistry'
_journal_page_first 2785
_journal_page_last 2789
_journal_volume 10
_journal_year 1971
_chemical_formula_sum 'C8 H24 N16 O3 Pt2 Re2'
_chemical_name_systematic '(Pt (N H3)4)2 (O (Re O (C N)4)2)'
_space_group_IT_number 12
_symmetry_space_group_name_Hall '-C 2y'
_symmetry_space_group_name_H-M 'C 1 2/m 1'
_cell_angle_alpha 90
_cell_angle_beta 130.21
_cell_angle_gamma 90
_cell_formula_units_Z 2
_cell_length_a 14.778
_cell_length_b 9.517
_cell_length_c 11.267
_cell_volume 1210.145
_citation_journal_id_ASTM INOCAJ
_cod_data_source_file Shandles_INOCAJ_1971_1168.cif
_cod_data_source_block C8H24N16O3Pt2Re2
_cod_database_code 4344352

loop_
_symmetry_equiv_pos_as_xyz
x,y,z
-x,y,-z
-x,-y,-z
x,-y,z
x+1/2,y+1/2,z
-x+1/2,y+1/2,-z
-x+1/2,-y+1/2,-z
x+1/2,-y+1/2,z

loop_
_atom_site_label
_atom_site_type_symbol
_atom_site_fract_x
_atom_site_fract_y
_atom_site_fract_z
_atom_site_occupancy
_atom_site_U_iso_or_equiv
_atom_site_attached_hydrogens
N3 N-3 0.1636 0 0.5596 1 0.0 3
C2 C+2 0.6884 0.1532 0.0744 1 0.0 0
N1 N-3 0.165 0 0.2159 1 0.0 3
C1 C+2 0.5477 0.1595 0.2469 1 0.0 0
Pt1 Pt+2 0 0 0 1 0.0 0
N5 N-3 0.6057 0.2476 0.3299 1 0.0 0
Pt2 Pt+2 0 0 0.5 1 0.0 0
N2 N-3 0.0782 0 0.9023 1 0.0 3
N4 N-3 0 0.2164 0.5 1 0.0 3
O1 O-2 0.5 0 0 1 0.0 0
O2 O-2 0.3615 0 0.1718 1 0.0 0
N6 N-3 0.755 0.2279 0.1755 1 0.0 0
Re1 Re+5 0.42719 0 0.09185 1 0.0 0
